data_7207775
loop_
_publ_author_name
'Jiang, Xiang'
'Tao, Bo'
'Xia, Hua'
'Liao, Gui-ying'

_publ_section_title
;
 Supramolecular architectures based on various macrocyclic metallic
 tectons with 1,3,5-triazine-2,4,6-triamine hexaacetic acid ligand
;
_journal_issue 9
_journal_name_full CrystEngComm
_journal_page_first 3271
_journal_paper_doi 10.1039/c2ce06494d
_journal_volume 14
_journal_year 2012
_chemical_formula_sum 'C27 H50 N12 Ni O16'
_chemical_formula_weight 857.50
_chemical_name_systematic
;
?
;
_space_group_IT_number 14
_symmetry_cell_setting monoclinic
_symmetry_space_group_name_Hall '-P 2yn'
_symmetry_space_group_name_H-M 'P 1 21/n 1'
_atom_sites_solution_hydrogens geom
_atom_sites_solution_primary direct
_atom_sites_solution_secondary difmap
_audit_creation_method SHELXL-97
_cell_angle_alpha 90.00
_cell_angle_beta 97.316(2)
_cell_angle_gamma 90.00
_cell_formula_units_Z 4
_cell_length_a 10.3672(16)
_cell_length_b 21.911(3)
_cell_length_c 17.808(3)
_cell_measurement_temperature 293(2)
_cell_volume 4012.3(11)
_computing_cell_refinement 'Bruker SMART'
_computing_data_collection 'Bruker SMART'
_computing_data_reduction 'Bruker SAINT'
_computing_molecular_graphics 'Bruker SHELXTL'
_computing_publication_material 'Bruker SHELXTL'
_computing_structure_refinement 'SHELXL-97 (Sheldrick, 1997)'
_computing_structure_solution 'SHELXS-97 (Sheldrick, 1990)'
_diffrn_ambient_temperature 293(2)
_diffrn_measured_fraction_theta_full 0.999
_diffrn_measured_fraction_theta_max 0.999
_diffrn_radiation_monochromator graphite
_diffrn_radiation_source 'fine-focus sealed tube'
_diffrn_radiation_type MoK\a
_diffrn_radiation_wavelength 0.71073
_diffrn_reflns_av_R_equivalents 0.0303
_diffrn_reflns_av_sigmaI/netI 0.0356
_diffrn_reflns_limit_h_max 12
_diffrn_reflns_limit_h_min -12
_diffrn_reflns_limit_k_max 27
_diffrn_reflns_limit_k_min -27
_diffrn_reflns_limit_l_max 21
_diffrn_reflns_limit_l_min -10
_diffrn_reflns_number 22266
_diffrn_reflns_theta_full 26.00
_diffrn_reflns_theta_max 26.00
_diffrn_reflns_theta_min 2.16
_exptl_absorpt_coefficient_mu 0.565
_exptl_absorpt_correction_T_max 0.8670
_exptl_absorpt_correction_T_min 0.8533
_exptl_crystal_density_diffrn 1.420
_exptl_crystal_density_method 'not measured'
_exptl_crystal_F_000 1808
_exptl_crystal_size_max 0.29
_exptl_crystal_size_mid 0.27
_exptl_crystal_size_min 0.26
_refine_diff_density_max 0.741
_refine_diff_density_min -0.522
_refine_diff_density_rms 0.091
_refine_ls_extinction_coef 0.0002(4)
_refine_ls_extinction_expression Fc^*^=kFc[1+0.001xFc^2^\l^3^/sin(2\q)]^-1/4^
_refine_ls_extinction_method SHELXL
_refine_ls_goodness_of_fit_ref 1.000
_refine_ls_hydrogen_treatment constr
_refine_ls_matrix_type full
_refine_ls_number_parameters 541
_refine_ls_number_reflns 7867
_refine_ls_number_restraints 24
_refine_ls_restrained_S_all 0.999
_refine_ls_R_factor_all 0.0758
_refine_ls_R_factor_gt 0.0563
_refine_ls_shift/su_max 0.000
_refine_ls_shift/su_mean 0.000
_refine_ls_structure_factor_coef Fsqd
_refine_ls_weighting_details 'calc w=1/[\s^2^(Fo^2^)+(0.1165P)^2^+4.6396P] where P=(Fo^2^+2Fc^2^)/3'
_refine_ls_weighting_scheme calc
_refine_ls_wR_factor_gt 0.1752
_refine_ls_wR_factor_ref 0.1944
_reflns_number_gt 5905
_reflns_number_total 7867
_reflns_threshold_expression >2sigma(I)
_cod_data_source_file c2ce06494d.txt
_cod_data_source_block 6
_cod_depositor_comments
;
The following automatic conversions were performed:

'_symmetry_cell_setting' value 'Monoclinic' changed to 'monoclinic'
according to /home/saulius/struct/CIF-dictionaries/cif_core.dic
dictionary named 'cif_core.dic' version 2.4.1 from 2010-06-29.

Automatic conversion script
Id: cif_fix_values 1715 2011-07-08 13:25:40Z adriana 
;
_cod_original_cell_volume 4012.2(11)
_cod_original_sg_symbol_H-M P2(1)/n
_cod_database_code 7207775

loop_
_symmetry_equiv_pos_as_xyz
'x, y, z'
'-x+1/2, y+1/2, -z+1/2'
'-x, -y, -z'
'x-1/2, -y-1/2, z-1/2'

loop_
_atom_site_label
_atom_site_type_symbol
_atom_site_fract_x
_atom_site_fract_y
_atom_site_fract_z
_atom_site_U_iso_or_equiv
_atom_site_adp_type
_atom_site_occupancy
_atom_site_symmetry_multiplicity
_atom_site_calc_flag
_atom_site_refinement_flags
C1 C 0.1467(4) 0.8458(2) 0.1130(3) 0.0582(12) Uani 1 1 d .
H1A H 0.1197 0.8822 0.1378 0.070 Uiso 1 1 calc R
H1B H 0.1203 0.8102 0.1395 0.070 Uiso 1 1 calc R
C2 C 0.0891(4) 0.8445(2) 0.0306(3) 0.0688(14) Uani 1 1 d .
H2A H 0.0405 0.8071 0.0192 0.083 Uiso 1 1 calc R
H2B H 0.0310 0.8789 0.0190 0.083 Uiso 1 1 calc R
C3 C 0.2400(5) 0.7913(3) -0.0412(2) 0.0634(13) Uani 1 1 d .
H3A H 0.3173 0.7976 -0.0657 0.076 Uiso 1 1 calc R
H3B H 0.1720 0.7767 -0.0794 0.076 Uiso 1 1 calc R
C4 C 0.3014(4) 0.8762(2) 0.0373(2) 0.0520(10) Uani 1 1 d .
H4A H 0.2872 0.9198 0.0405 0.062 Uiso 1 1 calc R
H4B H 0.3864 0.8691 0.0216 0.062 Uiso 1 1 calc R
C5 C 0.3352(5) 0.6898(2) -0.0129(3) 0.0605(12) Uani 1 1 d .
H5A H 0.2797 0.6708 -0.0543 0.073 Uiso 1 1 calc R
H5B H 0.4153 0.7026 -0.0309 0.073 Uiso 1 1 calc R
C6 C 0.3625(5) 0.64699(19) 0.0512(3) 0.0638(13) Uani 1 1 d .
H6A H 0.4172 0.6139 0.0377 0.077 Uiso 1 1 calc R
H6B H 0.2819 0.6297 0.0640 0.077 Uiso 1 1 calc R
C7 C 0.5745(4) 0.6855(2) 0.1173(3) 0.0646(13) Uani 1 1 d .
H7A H 0.5983 0.7236 0.0950 0.077 Uiso 1 1 calc R
H7B H 0.6058 0.6519 0.0892 0.077 Uiso 1 1 calc R
C8 C 0.6301(4) 0.6822(3) 0.2006(4) 0.0827(18) Uani 1 1 d .
H8A H 0.6865 0.6469 0.2099 0.099 Uiso 1 1 calc R
H8B H 0.6800 0.7187 0.2155 0.099 Uiso 1 1 calc R
C9 C 0.4769(5) 0.7345(3) 0.2704(3) 0.0684(15) Uani 1 1 d .
H9A H 0.5445 0.7490 0.3090 0.082 Uiso 1 1 calc R
H9B H 0.3993 0.7281 0.2946 0.082 Uiso 1 1 calc R
C10 C 0.4188(4) 0.6497(2) 0.1899(3) 0.0622(13) Uani 1 1 d .
H10A H 0.3331 0.6556 0.2051 0.075 Uiso 1 1 calc R
H10B H 0.4344 0.6063 0.1853 0.075 Uiso 1 1 calc R
C11 C 0.3876(5) 0.8378(2) 0.2409(2) 0.0603(12) Uani 1 1 d .
H11A H 0.4448 0.8562 0.2821 0.072 Uiso 1 1 calc R
H11B H 0.3065 0.8268 0.2593 0.072 Uiso 1 1 calc R
C12 C 0.3634(5) 0.8808(2) 0.1759(3) 0.0614(12) Uani 1 1 d .
H12A H 0.4452 0.8958 0.1620 0.074 Uiso 1 1 calc R
H12B H 0.3125 0.9154 0.1892 0.074 Uiso 1 1 calc R
C13 C 0.0315(4) 0.70021(18) 0.3090(2) 0.0443(9) Uani 1 1 d .
H13A H -0.0547 0.7164 0.3126 0.053 Uiso 1 1 calc R
H13B H 0.0309 0.6572 0.3221 0.053 Uiso 1 1 calc R
C14 C 0.0604(4) 0.70662(17) 0.2295(2) 0.0412(8) Uani 1 1 d .
C15 C 0.2170(4) 0.69753(17) 0.4154(2) 0.0433(9) Uani 1 1 d .
H15A H 0.2995 0.7189 0.4223 0.052 Uiso 1 1 calc R
H15B H 0.2313 0.6578 0.3938 0.052 Uiso 1 1 calc R
C16 C 0.1699(4) 0.68915(17) 0.4906(2) 0.0405(8) Uani 1 1 d .
C17 C 0.3572(3) 0.87918(19) 0.53086(19) 0.0399(8) Uani 1 1 d .
H17A H 0.3050 0.8484 0.5519 0.048 Uiso 1 1 calc R
H17B H 0.3875 0.9074 0.5712 0.048 Uiso 1 1 calc R
C18 C 0.4742(4) 0.8484(2) 0.5042(2) 0.0443(9) Uani 1 1 d .
C19 C 0.2845(4) 0.97772(17) 0.4650(2) 0.0441(9) Uani 1 1 d .
H19A H 0.3298 0.9943 0.5116 0.053 Uiso 1 1 calc R
H19B H 0.1974 0.9947 0.4584 0.053 Uiso 1 1 calc R
C20 C 0.3538(5) 0.9980(2) 0.3999(3) 0.0569(11) Uani 1 1 d .
C21 C -0.0621(4) 0.97811(16) 0.2843(2) 0.0420(8) Uani 1 1 d .
H21A H -0.1175 0.9951 0.2414 0.050 Uiso 1 1 calc R
H21B H 0.0218 0.9982 0.2870 0.050 Uiso 1 1 calc R
C22 C -0.1215(5) 0.9926(2) 0.3562(3) 0.0572(11) Uani 1 1 d .
C23 C -0.1231(3) 0.88363(17) 0.20889(18) 0.0358(8) Uani 1 1 d .
H23A H -0.0738 0.8497 0.1923 0.043 Uiso 1 1 calc R
H23B H -0.1383 0.9121 0.1670 0.043 Uiso 1 1 calc R
C24 C -0.2513(4) 0.86017(19) 0.2256(2) 0.0463(9) Uani 1 1 d .
C25 C 0.1214(3) 0.79317(16) 0.36680(18) 0.0346(7) Uani 1 1 d .
C26 C 0.1943(3) 0.88074(16) 0.42049(18) 0.0327(7) Uani 1 1 d .
C27 C 0.0397(3) 0.88140(16) 0.32008(18) 0.0324(7) Uani 1 1 d .
N1 N 0.4488(3) 0.78391(17) 0.21187(17) 0.0457(8) Uani 1 1 d .
H1C H 0.5284 0.7970 0.2022 0.055 Uiso 1 1 calc R
N2 N 0.4301(3) 0.68161(15) 0.1173(2) 0.0487(8) Uani 1 1 d .
N3 N 0.2687(3) 0.74242(15) 0.01748(18) 0.0429(7) Uani 1 1 d .
H3C H 0.1897 0.7281 0.0264 0.051 Uiso 1 1 calc R
N4 N 0.2903(3) 0.84591(14) 0.11117(18) 0.0422(7) Uani 1 1 d .
N5 N 0.5168(4) 0.6771(2) 0.2434(3) 0.0717(12) Uani 1 1 d .
N6 N 0.2011(4) 0.84801(19) -0.0142(2) 0.0607(10) Uani 1 1 d .
N7 N 0.2004(3) 0.82009(13) 0.42299(16) 0.0355(6) Uani 1 1 d .
N8 N 0.0386(3) 0.82097(13) 0.31353(15) 0.0342(6) Uani 1 1 d .
N9 N 0.1167(3) 0.91451(13) 0.37141(16) 0.0365(7) Uani 1 1 d .
N10 N 0.1251(3) 0.73168(14) 0.36308(17) 0.0437(8) Uani 1 1 d .
N11 N 0.2753(3) 0.91208(14) 0.47266(16) 0.0371(7) Uani 1 1 d .
N12 N -0.0445(3) 0.91371(13) 0.27077(16) 0.0351(6) Uani 1 1 d .
Ni1 Ni 0.35815(4) 0.763302(19) 0.11493(2) 0.03223(17) Uani 1 1 d .
O1 O 0.0590(3) 0.69581(15) 0.50141(17) 0.0569(8) Uani 1 1 d .
O2 O 0.2641(3) 0.67478(19) 0.54324(17) 0.0719(10) Uani 1 1 d .
H2 H 0.2354 0.6716 0.5839 0.108 Uiso 1 1 calc R
O3 O -0.0400(3) 0.6958(2) 0.18038(17) 0.0788(12) Uani 1 1 d .
H3 H -0.0161 0.6883 0.1392 0.118 Uiso 1 1 calc R
O4 O 0.1659(3) 0.72090(14) 0.21254(16) 0.0500(7) Uani 1 1 d .
O5 O -0.2879(3) 0.86700(16) 0.28859(16) 0.0644(9) Uani 1 1 d .
O6 O -0.3175(3) 0.83314(19) 0.17097(17) 0.0758(11) Uani 1 1 d .
O7 O -0.1993(4) 0.95199(15) 0.38099(19) 0.0660(9) Uani 1 1 d .
H7 H -0.2289 0.9298 0.3459 0.099 Uiso 1 1 calc R
O8 O -0.0985(5) 1.04022(17) 0.3884(3) 0.1042(16) Uani 1 1 d .
O9 O 0.5140(3) 0.86511(15) 0.44439(16) 0.0587(8) Uani 1 1 d .
O10 O 0.5258(3) 0.80742(16) 0.54638(17) 0.0639(9) Uani 1 1 d .
O12 O 0.3292(5) 1.04732(16) 0.3706(3) 0.0994(14) Uani 1 1 d .
O13 O 0.4408(4) 0.96196(15) 0.3763(2) 0.0670(9) Uani 1 1 d .
H13 H 0.4593 0.9348 0.4074 0.101 Uiso 1 1 calc R
O1W O 0.6005(7) 0.5868(2) 0.3557(3) 0.151(3) Uani 1 1 d .
O2W O 0.3946(16) 0.5111(5) 0.3866(7) 0.172(6) Uani 0.50 1 d P
O3W O 0.1726(9) 0.5602(4) 0.2856(5) 0.206(3) Uani 1 1 d U
O4W O 0.892(3) 0.4628(15) 0.4741(18) 0.146(11) Uani 0.20 1 d PU
O5W O -0.0804(12) 0.5163(9) 0.2462(9) 0.205(8) Uani 0.50 1 d P
O6W O 0.844(3) 0.5149(12) 0.3743(15) 0.174(9) Uani 0.30 1 d PU
O7W O 0.648(2) 0.4767(9) 0.4694(12) 0.233(8) Uani 0.50 1 d PU

loop_
_atom_site_aniso_label
_atom_site_aniso_U_11
_atom_site_aniso_U_22
_atom_site_aniso_U_33
_atom_site_aniso_U_23
_atom_site_aniso_U_13
_atom_site_aniso_U_12
C1 0.039(2) 0.059(3) 0.080(3) 0.018(2) 0.023(2) 0.0133(19)
C2 0.039(2) 0.073(3) 0.094(4) 0.021(3) 0.007(2) 0.013(2)
C3 0.057(3) 0.093(4) 0.037(2) 0.005(2) -0.0059(19) -0.012(3)
C4 0.050(2) 0.049(2) 0.060(2) 0.019(2) 0.018(2) 0.0057(19)
C5 0.060(3) 0.059(3) 0.066(3) -0.023(2) 0.022(2) -0.016(2)
C6 0.061(3) 0.038(2) 0.096(4) -0.022(2) 0.026(3) -0.007(2)
C7 0.039(2) 0.062(3) 0.098(4) 0.022(3) 0.030(2) 0.011(2)
C8 0.036(2) 0.097(4) 0.116(5) 0.043(4) 0.011(3) 0.017(3)
C9 0.052(3) 0.109(4) 0.041(2) 0.023(2) -0.004(2) -0.014(3)
C10 0.046(2) 0.051(3) 0.092(4) 0.031(2) 0.021(2) 0.011(2)
C11 0.062(3) 0.073(3) 0.047(2) -0.022(2) 0.013(2) -0.015(2)
C12 0.069(3) 0.045(2) 0.072(3) -0.022(2) 0.017(2) -0.008(2)
C13 0.053(2) 0.039(2) 0.041(2) -0.0007(16) 0.0093(17) -0.0089(17)
C14 0.038(2) 0.044(2) 0.042(2) -0.0115(16) 0.0064(16) -0.0059(16)
C15 0.051(2) 0.039(2) 0.042(2) 0.0045(15) 0.0106(17) 0.0107(16)
C16 0.040(2) 0.0397(19) 0.042(2) 0.0069(15) 0.0060(16) 0.0067(16)
C17 0.0289(17) 0.061(2) 0.0279(17) -0.0043(16) -0.0021(14) 0.0046(16)
C18 0.0322(18) 0.065(3) 0.0345(19) 0.0022(17) -0.0001(15) 0.0100(17)
C19 0.0362(19) 0.046(2) 0.049(2) -0.0164(17) -0.0027(16) 0.0020(16)
C20 0.060(3) 0.046(2) 0.066(3) -0.003(2) 0.012(2) 0.000(2)
C21 0.038(2) 0.0380(19) 0.048(2) 0.0069(16) -0.0021(16) -0.0006(15)
C22 0.061(3) 0.047(2) 0.065(3) -0.009(2) 0.012(2) -0.006(2)
C23 0.0296(17) 0.050(2) 0.0267(16) 0.0021(14) -0.0001(13) -0.0016(15)
C24 0.040(2) 0.058(2) 0.041(2) -0.0104(17) 0.0078(17) -0.0138(18)
C25 0.0345(18) 0.0399(19) 0.0299(17) 0.0011(14) 0.0064(14) 0.0001(14)
C26 0.0261(16) 0.0420(19) 0.0298(16) -0.0020(14) 0.0025(13) 0.0010(14)
C27 0.0260(16) 0.0415(19) 0.0291(16) -0.0007(14) 0.0017(13) -0.0021(14)
N1 0.0321(16) 0.067(2) 0.0383(17) 0.0045(15) 0.0051(13) -0.0076(15)
N2 0.0364(17) 0.0418(17) 0.072(2) 0.0131(16) 0.0221(16) 0.0041(14)
N3 0.0338(16) 0.0491(18) 0.0463(18) -0.0097(14) 0.0069(14) -0.0088(14)
N4 0.0400(17) 0.0376(16) 0.0510(18) 0.0038(14) 0.0137(14) 0.0019(13)
N5 0.051(2) 0.086(3) 0.078(3) 0.042(2) 0.008(2) 0.015(2)
N6 0.050(2) 0.071(3) 0.059(2) 0.0199(19) 0.0013(18) 0.0069(18)
N7 0.0335(15) 0.0415(16) 0.0304(14) 0.0013(12) -0.0005(12) 0.0028(12)
N8 0.0334(15) 0.0353(15) 0.0323(14) -0.0002(12) -0.0017(12) 0.0000(12)
N9 0.0303(15) 0.0352(15) 0.0415(16) -0.0021(12) -0.0047(13) -0.0018(12)
N10 0.058(2) 0.0345(16) 0.0363(16) 0.0026(12) -0.0015(15) 0.0008(14)
N11 0.0290(14) 0.0453(17) 0.0352(15) -0.0074(13) -0.0032(12) 0.0024(12)
N12 0.0304(14) 0.0371(15) 0.0355(15) 0.0020(12) -0.0046(12) -0.0025(12)
Ni1 0.0268(3) 0.0317(3) 0.0379(3) 0.00117(18) 0.00323(18) -0.00123(17)
O1 0.0378(15) 0.079(2) 0.0543(17) 0.0127(15) 0.0070(13) 0.0038(14)
O2 0.0450(17) 0.128(3) 0.0445(17) 0.0281(19) 0.0106(13) 0.0323(19)
O3 0.0502(18) 0.144(4) 0.0441(17) -0.029(2) 0.0124(14) -0.038(2)
O4 0.0364(14) 0.0621(17) 0.0523(16) -0.0069(13) 0.0092(12) -0.0035(13)
O5 0.0581(18) 0.096(2) 0.0432(16) -0.0227(16) 0.0214(14) -0.0343(17)
O6 0.0550(18) 0.125(3) 0.0500(18) -0.0406(19) 0.0183(15) -0.048(2)
O7 0.081(2) 0.0583(19) 0.064(2) -0.0202(15) 0.0283(18) -0.0196(17)
O8 0.142(4) 0.058(2) 0.122(4) -0.043(2) 0.054(3) -0.034(2)
O9 0.0472(16) 0.087(2) 0.0452(16) 0.0147(15) 0.0183(13) 0.0248(15)
O10 0.0527(17) 0.091(2) 0.0503(17) 0.0211(16) 0.0150(14) 0.0344(17)
O12 0.138(4) 0.049(2) 0.121(3) 0.021(2) 0.054(3) 0.027(2)
O13 0.074(2) 0.0571(19) 0.076(2) 0.0150(16) 0.0334(18) 0.0146(17)
O1W 0.273(8) 0.082(3) 0.083(3) -0.008(2) -0.039(4) -0.016(4)
O2W 0.298(18) 0.093(7) 0.141(10) -0.025(7) 0.084(11) -0.090(10)
O3W 0.208(3) 0.206(3) 0.206(3) -0.0011(10) 0.0276(11) -0.0002(10)
O4W 0.146(11) 0.145(11) 0.146(11) -0.0001(10) 0.0186(17) 0.0001(10)
O5W 0.104(9) 0.32(2) 0.192(14) -0.142(15) 0.023(9) -0.026(11)
O6W 0.174(9) 0.174(9) 0.174(9) -0.0004(10) 0.0220(15) 0.0001(10)
O7W 0.233(8) 0.233(8) 0.233(8) -0.0004(10) 0.0300(14) -0.0003(10)

loop_
_atom_type_symbol
_atom_type_description
_atom_type_scat_dispersion_real
_atom_type_scat_dispersion_imag
_atom_type_scat_source
C C 0.0033 0.0016 'International Tables Vol C Tables 4.2.6.8 and 6.1.1.4'
H H 0.0000 0.0000 'International Tables Vol C Tables 4.2.6.8 and 6.1.1.4'
N N 0.0061 0.0033 'International Tables Vol C Tables 4.2.6.8 and 6.1.1.4'
O O 0.0106 0.0060 'International Tables Vol C Tables 4.2.6.8 and 6.1.1.4'
Ni Ni 0.3393 1.1124 'International Tables Vol C Tables 4.2.6.8 and 6.1.1.4'

loop_
_geom_angle_atom_site_label_1
_geom_angle_atom_site_label_2
_geom_angle_atom_site_label_3
_geom_angle
N4 C1 C2 104.5(3)
N4 C1 H1A 110.8
C2 C1 H1A 110.8
N4 C1 H1B 110.8
C2 C1 H1B 110.8
H1A C1 H1B 108.9
N6 C2 C1 106.2(4)
N6 C2 H2A 110.5
C1 C2 H2A 110.5
N6 C2 H2B 110.5
C1 C2 H2B 110.5
H2A C2 H2B 108.7
N6 C3 N3 115.5(4)
N6 C3 H3A 108.4
N3 C3 H3A 108.4
N6 C3 H3B 108.4
N3 C3 H3B 108.4
H3A C3 H3B 107.5
N6 C4 N4 104.0(3)
N6 C4 H4A 111.0
N4 C4 H4A 111.0
N6 C4 H4B 111.0
N4 C4 H4B 111.0
H4A C4 H4B 109.0
C6 C5 N3 105.4(4)
C6 C5 H5A 110.7
N3 C5 H5A 110.7
C6 C5 H5B 110.7
N3 C5 H5B 110.7
H5A C5 H5B 108.8
C5 C6 N2 108.1(3)
C5 C6 H6A 110.1
N2 C6 H6A 110.1
C5 C6 H6B 110.1
N2 C6 H6B 110.1
H6A C6 H6B 108.4
N2 C7 C8 104.6(4)
N2 C7 H7A 110.8
C8 C7 H7A 110.8
N2 C7 H7B 110.8
C8 C7 H7B 110.8
H7A C7 H7B 108.9
N5 C8 C7 106.1(4)
N5 C8 H8A 110.5
C7 C8 H8A 110.5
N5 C8 H8B 110.5
C7 C8 H8B 110.5
H8A C8 H8B 108.7
N5 C9 N1 116.0(4)
N5 C9 H9A 108.3
N1 C9 H9A 108.3
N5 C9 H9B 108.3
N1 C9 H9B 108.3
H9A C9 H9B 107.4
N5 C10 N2 104.7(3)
N5 C10 H10A 110.8
N2 C10 H10A 110.8
N5 C10 H10B 110.8
N2 C10 H10B 110.8
H10A C10 H10B 108.9
N1 C11 C12 105.8(3)
N1 C11 H11A 110.6
C12 C11 H11A 110.6
N1 C11 H11B 110.6
C12 C11 H11B 110.6
H11A C11 H11B 108.7
C11 C12 N4 107.1(3)
C11 C12 H12A 110.3
N4 C12 H12A 110.3
C11 C12 H12B 110.3
N4 C12 H12B 110.3
H12A C12 H12B 108.6
N10 C13 C14 112.7(3)
N10 C13 H13A 109.0
C14 C13 H13A 109.0
N10 C13 H13B 109.0
C14 C13 H13B 109.0
H13A C13 H13B 107.8
O4 C14 O3 123.6(4)
O4 C14 C13 123.9(3)
O3 C14 C13 112.5(3)
N10 C15 C16 112.1(3)
N10 C15 H15A 109.2
C16 C15 H15A 109.2
N10 C15 H15B 109.2
C16 C15 H15B 109.2
H15A C15 H15B 107.9
O1 C16 O2 124.0(4)
O1 C16 C15 124.0(3)
O2 C16 C15 112.0(3)
N11 C17 C18 114.7(3)
N11 C17 H17A 108.6
C18 C17 H17A 108.6
N11 C17 H17B 108.6
C18 C17 H17B 108.6
H17A C17 H17B 107.6
O10 C18 O9 124.3(4)
O10 C18 C17 115.6(3)
O9 C18 C17 120.1(3)
N11 C19 C20 114.1(3)
N11 C19 H19A 108.7
C20 C19 H19A 108.7
N11 C19 H19B 108.7
C20 C19 H19B 108.7
H19A C19 H19B 107.6
O12 C20 O13 121.0(5)
O12 C20 C19 120.0(4)
O13 C20 C19 119.0(4)
N12 C21 C22 114.6(3)
N12 C21 H21A 108.6
C22 C21 H21A 108.6
N12 C21 H21B 108.6
C22 C21 H21B 108.6
H21A C21 H21B 107.6
O8 C22 O7 121.4(5)
O8 C22 C21 120.5(4)
O7 C22 C21 118.1(4)
N12 C23 C24 115.9(3)
N12 C23 H23A 108.3
C24 C23 H23A 108.3
N12 C23 H23B 108.3
C24 C23 H23B 108.3
H23A C23 H23B 107.4
O5 C24 O6 123.7(4)
O5 C24 C23 121.6(3)
O6 C24 C23 114.7(3)
N8 C25 N7 126.9(3)
N8 C25 N10 116.0(3)
N7 C25 N10 117.1(3)
N7 C26 N9 126.7(3)
N7 C26 N11 117.3(3)
N9 C26 N11 115.9(3)
N8 C27 N9 126.4(3)
N8 C27 N12 117.8(3)
N9 C27 N12 115.8(3)
C11 N1 C9 112.9(4)
C11 N1 Ni1 108.9(3)
C9 N1 Ni1 119.0(3)
C11 N1 H1C 104.9
C9 N1 H1C 104.9
Ni1 N1 H1C 104.9
C10 N2 C6 111.4(3)
C10 N2 C7 102.4(3)
C6 N2 C7 113.4(4)
C10 N2 Ni1 112.4(3)
C6 N2 Ni1 108.1(3)
C7 N2 Ni1 109.2(3)
C5 N3 C3 111.2(4)
C5 N3 Ni1 108.8(3)
C3 N3 Ni1 119.4(3)
C5 N3 H3C 105.4
C3 N3 H3C 105.4
Ni1 N3 H3C 105.4
C4 N4 C1 102.1(3)
C4 N4 C12 111.2(3)
C1 N4 C12 113.0(3)
C4 N4 Ni1 112.2(2)
C1 N4 Ni1 110.9(2)
C12 N4 Ni1 107.6(3)
C9 N5 C10 112.5(4)
C9 N5 C8 112.9(4)
C10 N5 C8 103.3(4)
C3 N6 C4 112.4(4)
C3 N6 C2 114.4(4)
C4 N6 C2 103.4(4)
C26 N7 C25 113.0(3)
C27 N8 C25 113.1(3)
C26 N9 C27 113.7(3)
C25 N10 C13 119.1(3)
C25 N10 C15 120.2(3)
C13 N10 C15 120.6(3)
C26 N11 C17 119.6(3)
C26 N11 C19 118.7(3)
C17 N11 C19 121.5(3)
C27 N12 C23 120.7(3)
C27 N12 C21 119.1(3)
C23 N12 C21 120.0(3)
N1 Ni1 N3 179.50(14)
N1 Ni1 N2 93.16(16)
N3 Ni1 N2 86.53(15)
N1 Ni1 N4 86.86(15)
N3 Ni1 N4 93.44(14)
N2 Ni1 N4 178.36(13)
C16 O2 H2 109.5
C14 O3 H3 109.5
C22 O7 H7 109.5
C20 O13 H13 109.5

loop_
_geom_bond_atom_site_label_1
_geom_bond_atom_site_label_2
_geom_bond_distance
C1 N4 1.493(5)
C1 C2 1.512(7)
C1 H1A 0.9700
C1 H1B 0.9700
C2 N6 1.492(6)
C2 H2A 0.9700
C2 H2B 0.9700
C3 N6 1.411(7)
C3 N3 1.499(6)
C3 H3A 0.9700
C3 H3B 0.9700
C4 N6 1.435(6)
C4 N4 1.491(5)
C4 H4A 0.9700
C4 H4B 0.9700
C5 C6 1.476(7)
C5 N3 1.481(5)
C5 H5A 0.9700
C5 H5B 0.9700
C6 N2 1.497(6)
C6 H6A 0.9700
C6 H6B 0.9700
C7 N2 1.500(5)
C7 C8 1.522(8)
C7 H7A 0.9700
C7 H7B 0.9700
C8 N5 1.485(6)
C8 H8A 0.9700
C8 H8B 0.9700
C9 N5 1.427(7)
C9 N1 1.505(6)
C9 H9A 0.9700
C9 H9B 0.9700
C10 N5 1.433(7)
C10 N2 1.487(5)
C10 H10A 0.9700
C10 H10B 0.9700
C11 N1 1.466(6)
C11 C12 1.488(7)
C11 H11A 0.9700
C11 H11B 0.9700
C12 N4 1.505(5)
C12 H12A 0.9700
C12 H12B 0.9700
C13 N10 1.451(5)
C13 C14 1.491(5)
C13 H13A 0.9700
C13 H13B 0.9700
C14 O4 1.212(4)
C14 O3 1.294(5)
C15 N10 1.453(5)
C15 C16 1.494(5)
C15 H15A 0.9700
C15 H15B 0.9700
C16 O1 1.199(4)
C16 O2 1.303(5)
C17 N11 1.446(4)
C17 C18 1.516(5)
C17 H17A 0.9700
C17 H17B 0.9700
C18 O10 1.246(5)
C18 O9 1.246(5)
C19 N11 1.449(5)
C19 C20 1.506(6)
C19 H19A 0.9700
C19 H19B 0.9700
C20 O12 1.212(6)
C20 O13 1.309(5)
C21 N12 1.447(5)
C21 C22 1.524(6)
C21 H21A 0.9700
C21 H21B 0.9700
C22 O8 1.199(5)
C22 O7 1.315(5)
C23 N12 1.444(4)
C23 C24 1.490(5)
C23 H23A 0.9700
C23 H23B 0.9700
C24 O5 1.238(5)
C24 O6 1.264(5)
C25 N8 1.341(4)
C25 N7 1.346(4)
C25 N10 1.350(5)
C26 N7 1.331(4)
C26 N9 1.334(4)
C26 N11 1.357(4)
C27 N8 1.329(4)
C27 N9 1.347(4)
C27 N12 1.356(4)
N1 Ni1 1.912(3)
N1 H1C 0.9100
N2 Ni1 1.937(3)
N3 Ni1 1.916(3)
N3 H3C 0.9100
N4 Ni1 1.940(3)
O2 H2 0.8200
O3 H3 0.8200
O7 H7 0.8200
O13 H13 0.8200

loop_
_geom_hbond_atom_site_label_D
_geom_hbond_atom_site_label_H
_geom_hbond_atom_site_label_A
_geom_hbond_distance_DH
_geom_hbond_distance_HA
_geom_hbond_distance_DA
_geom_hbond_angle_DHA
_geom_hbond_site_symmetry_A
O2 H2 O6 0.82 1.71 2.532(4) 177.0 4_676
O7 H7 O5 0.82 1.77 2.576(4) 165.2 .
O7 H7 N12 0.82 2.50 2.817(4) 104.7 .
O13 H13 O9 0.82 1.73 2.513(4) 159.5 .
O13 H13 N11 0.82 2.41 2.799(4) 110.1 .
